data_4346602
loop_
_publ_author_name
'Hassanein, K.'
'Amo-Ochoa, P'
'G\'omez-Garc\'ia, C J'
'Delgado, S.'
'Castillo, O.'
'Oc\'on, P'
'Mart\'inez, J I'
'Perles, J.'
'Zamora, F.'

_publ_contact_author
;
 Pilar Amo-Ochoa. 
 Departamento de Quimica Inorganica. 
 Universidad Autonoma de Madrid.
 E-28049 Madrid, Spain
;
_publ_section_title
;
 Halo and Pseudohalo Cu(I)-Pyridinato Double Chains with Tunable Physical
 Properties.
;
_journal_issue 22
_journal_name_full 'Inorganic chemistry'
_journal_page_first 10738
_journal_page_last 10747
_journal_paper_doi 10.1021/acs.inorgchem.5b01754
_journal_volume 54
_journal_year 2015
_chemical_compound_source 'synthesis as described'
_chemical_formula_moiety 'C6 H5 Cu N4 O2 S'
_chemical_formula_structural 'C6 H5 Cu N4 O2 S'
_chemical_formula_sum 'C6 H5 Cu N4 O2 S'
_chemical_formula_weight 260.74
_chemical_name_systematic
;
catena-poly[(2-amino-5-nitropyridine-kN1)(mu3-thiocyanato-kN:kS:kS)copper(I)]
;
_space_group_crystal_system monoclinic
_space_group_IT_number 14
_space_group_name_Hall '-P 2yn'
_space_group_name_H-M_alt 'P 1 21/n 1'
_atom_sites_solution_hydrogens geom
_atom_sites_solution_primary direct
_atom_sites_solution_secondary difmap
_audit_creation_method SHELXL97
_cell_angle_alpha 90
_cell_angle_beta 105.1290(10)
_cell_angle_gamma 90
_cell_formula_units_Z 4
_cell_length_a 5.89850(10)
_cell_length_b 14.2513(3)
_cell_length_c 10.8843(2)
_cell_measurement_reflns_used 9435
_cell_measurement_temperature 296.(2)
_cell_measurement_theta_max 26.4214
_cell_measurement_theta_min 2.4083
_cell_volume 883.24(3)
_diffrn_ambient_temperature 296.(2)
_diffrn_detector_area_resol_mean 8.3333
_diffrn_measured_fraction_theta_full 1.000
_diffrn_measured_fraction_theta_max 1.000
_diffrn_measurement_device_type 'Bruker Kappa Apex II'
_diffrn_radiation_monochromator mirror
_diffrn_radiation_source 'Bruker (Mo) X-ray Source'
_diffrn_radiation_type MoK\a
_diffrn_radiation_wavelength 0.71073
_diffrn_reflns_av_R_equivalents 0.0265
_diffrn_reflns_av_sigmaI/netI 0.0120
_diffrn_reflns_limit_h_max 7
_diffrn_reflns_limit_h_min -7
_diffrn_reflns_limit_k_max 17
_diffrn_reflns_limit_k_min -17
_diffrn_reflns_limit_l_max 13
_diffrn_reflns_limit_l_min -13
_diffrn_reflns_number 16366
_diffrn_reflns_theta_full 25.34
_diffrn_reflns_theta_max 25.34
_diffrn_reflns_theta_min 2.41
_exptl_absorpt_coefficient_mu 2.684
_exptl_absorpt_correction_T_max 0.83
_exptl_absorpt_correction_T_min 0.68
_exptl_absorpt_correction_type multi-scan
_exptl_absorpt_process_details sadabs
_exptl_crystal_colour 'clear yellow'
_exptl_crystal_density_diffrn 1.961
_exptl_crystal_density_method 'not measured'
_exptl_crystal_description prismatic
_exptl_crystal_F_000 520
_exptl_crystal_size_max 0.210
_exptl_crystal_size_mid 0.080
_exptl_crystal_size_min 0.070
_refine_diff_density_max 0.409
_refine_diff_density_min -0.441
_refine_diff_density_rms 0.049
_refine_ls_extinction_method none
_refine_ls_goodness_of_fit_ref 1.073
_refine_ls_hydrogen_treatment constr
_refine_ls_matrix_type full
_refine_ls_number_parameters 127
_refine_ls_number_reflns 1614
_refine_ls_number_restraints 0
_refine_ls_restrained_S_all 1.073
_refine_ls_R_factor_all 0.0243
_refine_ls_R_factor_gt 0.0221
_refine_ls_shift/su_max 0.001
_refine_ls_shift/su_mean 0.000
_refine_ls_structure_factor_coef Fsqd
_refine_ls_weighting_details 'calc w=1/[\s^2^(Fo^2^)+(0.0270P)^2^+0.6167P] where P=(Fo^2^+2Fc^2^)/3'
_refine_ls_weighting_scheme calc
_refine_ls_wR_factor_gt 0.0572
_refine_ls_wR_factor_ref 0.0586
_reflns_number_gt 1504
_reflns_number_total 1614
_reflns_threshold_expression >2sigma(I)
_cod_data_source_file ic5b01754_si_002.cif
_cod_data_source_block compound-6
_cod_database_code 4346602

loop_
_space_group_symop_operation_xyz
'x, y, z'
'-x+1/2, y+1/2, -z+1/2'
'-x, -y, -z'
'x-1/2, -y-1/2, z-1/2'

loop_
_atom_site_label
_atom_site_type_symbol
_atom_site_fract_x
_atom_site_fract_y
_atom_site_fract_z
_atom_site_U_iso_or_equiv
_atom_site_adp_type
_atom_site_occupancy
_atom_site_symmetry_multiplicity
_atom_site_calc_flag
_atom_site_refinement_flags
Cu1 Cu 1.14272(4) 0.575014(19) 0.56554(3) 0.04375(12) Uani 1 1 d .
S1 S 1.07104(8) 0.52641(4) 0.33646(5) 0.03367(14) Uani 1 1 d .
C1 C 1.3388(3) 0.48363(14) 0.35290(18) 0.0289(4) Uani 1 1 d .
N1 N 1.5260(3) 0.45516(13) 0.36559(18) 0.0371(4) Uani 1 1 d .
N11 N 1.0060(3) 0.70572(11) 0.55713(16) 0.0301(4) Uani 1 1 d .
C12 C 1.1280(3) 0.77958(14) 0.6192(2) 0.0319(4) Uani 1 1 d .
N12 N 1.3489(3) 0.76410(14) 0.68639(19) 0.0441(5) Uani 1 1 d .
H12A H 1.4083 0.7088 0.6890 0.053 Uiso 1 1 calc R
H12B H 1.4318 0.8094 0.7271 0.053 Uiso 1 1 calc R
C13 C 1.0262(4) 0.86975(15) 0.6127(2) 0.0417(5) Uani 1 1 d .
H13 H 1.1134 0.9198 0.6553 0.050 Uiso 1 1 calc R
C14 C 0.8020(4) 0.88309(15) 0.5443(2) 0.0400(5) Uani 1 1 d .
H14 H 0.7316 0.9418 0.5399 0.048 Uiso 1 1 calc R
C15 C 0.6796(3) 0.80623(14) 0.4807(2) 0.0324(4) Uani 1 1 d .
N15 N 0.4385(3) 0.81601(14) 0.40682(18) 0.0419(4) Uani 1 1 d .
O151 O 0.3471(3) 0.74981(15) 0.3408(2) 0.0676(6) Uani 1 1 d .
O152 O 0.3359(3) 0.88926(14) 0.41465(19) 0.0603(5) Uani 1 1 d .
C16 C 0.7852(3) 0.72015(14) 0.48908(19) 0.0317(4) Uani 1 1 d .
H16 H 0.7001 0.6698 0.4458 0.038 Uiso 1 1 calc R

loop_
_atom_site_aniso_label
_atom_site_aniso_U_11
_atom_site_aniso_U_22
_atom_site_aniso_U_33
_atom_site_aniso_U_23
_atom_site_aniso_U_13
_atom_site_aniso_U_12
Cu1 0.02312(16) 0.03526(17) 0.0713(2) -0.00324(13) 0.00949(13) 0.00701(10)
S1 0.0206(2) 0.0366(3) 0.0426(3) 0.0068(2) 0.0061(2) 0.00822(19)
C1 0.0231(10) 0.0320(10) 0.0303(10) -0.0014(8) 0.0048(8) 0.0000(8)
N1 0.0215(9) 0.0465(10) 0.0414(10) -0.0048(8) 0.0050(7) 0.0044(8)
N11 0.0224(8) 0.0273(8) 0.0406(9) -0.0038(7) 0.0083(7) 0.0014(6)
C12 0.0262(10) 0.0348(11) 0.0360(11) -0.0048(9) 0.0104(8) -0.0015(8)
N12 0.0276(9) 0.0441(11) 0.0542(12) -0.0111(9) -0.0009(8) -0.0010(8)
C13 0.0401(12) 0.0299(11) 0.0536(14) -0.0109(10) 0.0096(10) -0.0030(9)
C14 0.0417(12) 0.0278(10) 0.0522(13) -0.0010(9) 0.0151(10) 0.0067(9)
C15 0.0247(10) 0.0370(11) 0.0357(11) 0.0026(9) 0.0080(8) 0.0053(8)
N15 0.0294(9) 0.0519(12) 0.0433(11) 0.0100(9) 0.0076(8) 0.0074(9)
O151 0.0331(9) 0.0774(14) 0.0784(14) -0.0128(11) -0.0099(9) 0.0028(9)
O152 0.0470(10) 0.0600(11) 0.0711(12) 0.0177(9) 0.0103(9) 0.0292(9)
C16 0.0240(10) 0.0315(10) 0.0388(11) -0.0050(8) 0.0067(8) -0.0014(8)

loop_
_atom_type_symbol
_atom_type_description
_atom_type_scat_dispersion_real
_atom_type_scat_dispersion_imag
_atom_type_scat_source
C C 0.0033 0.0016 'International Tables Vol C Tables 4.2.6.8 and 6.1.1.4'
H H 0.0000 0.0000 'International Tables Vol C Tables 4.2.6.8 and 6.1.1.4'
N N 0.0061 0.0033 'International Tables Vol C Tables 4.2.6.8 and 6.1.1.4'
O O 0.0106 0.0060 'International Tables Vol C Tables 4.2.6.8 and 6.1.1.4'
Cu Cu 0.3201 1.2651 'International Tables Vol C Tables 4.2.6.8 and 6.1.1.4'
S S 0.1246 0.1234 'International Tables Vol C Tables 4.2.6.8 and 6.1.1.4'

loop_
_geom_angle_atom_site_label_1
_geom_angle_atom_site_label_2
_geom_angle_atom_site_label_3
_geom_angle
_geom_angle_site_symmetry_1
_geom_angle_site_symmetry_3
N1 Cu1 N11 124.63(7) 3_866 .
N1 Cu1 S1 107.01(6) 3_866 3_766
N11 Cu1 S1 109.41(5) . 3_766
N1 Cu1 S1 102.29(6) 3_866 .
N11 Cu1 S1 104.29(5) . .
S1 Cu1 S1 108.025(18) 3_766 .
N1 Cu1 Cu1 115.29(6) 3_866 3_766
N11 Cu1 Cu1 119.34(5) . 3_766
S1 Cu1 Cu1 56.699(16) 3_766 3_766
S1 Cu1 Cu1 51.326(15) . 3_766
C1 S1 Cu1 109.49(7) . 3_766
C1 S1 Cu1 94.89(7) . .
Cu1 S1 Cu1 71.975(18) 3_766 .
N1 C1 S1 178.9(2) . .
C1 N1 Cu1 163.40(17) . 3_866
C16 N11 C12 118.16(17) . .
C16 N11 Cu1 119.11(13) . .
C12 N11 Cu1 122.73(13) . .
N12 C12 N11 117.44(18) . .
N12 C12 C13 121.25(19) . .
N11 C12 C13 121.31(18) . .
C12 N12 H12A 120.0 . .
C12 N12 H12B 120.0 . .
H12A N12 H12B 120.0 . .
C14 C13 C12 119.9(2) . .
C14 C13 H13 120.1 . .
C12 C13 H13 120.1 . .
C13 C14 C15 118.0(2) . .
C13 C14 H14 121.0 . .
C15 C14 H14 121.0 . .
C16 C15 C14 120.28(19) . .
C16 C15 N15 119.20(19) . .
C14 C15 N15 120.51(19) . .
O152 N15 O151 123.4(2) . .
O152 N15 C15 118.5(2) . .
O151 N15 C15 118.12(19) . .
N11 C16 C15 122.41(19) . .
N11 C16 H16 118.8 . .
C15 C16 H16 118.8 . .

loop_
_geom_bond_atom_site_label_1
_geom_bond_atom_site_label_2
_geom_bond_distance
_geom_bond_site_symmetry_2
Cu1 N1 1.9493(17) 3_866
Cu1 N11 2.0223(16) .
Cu1 S1 2.3493(6) 3_766
Cu1 S1 2.5150(6) .
Cu1 Cu1 2.8615(6) 3_766
S1 C1 1.6586(19) .
S1 Cu1 2.3493(6) 3_766
C1 N1 1.150(3) .
N1 Cu1 1.9493(17) 3_866
N11 C16 1.336(3) .
N11 C12 1.352(3) .
C12 N12 1.336(3) .
C12 C13 1.412(3) .
N12 H12A 0.8600 .
N12 H12B 0.8600 .
C13 C14 1.351(3) .
C13 H13 0.9300 .
C14 C15 1.393(3) .
C14 H14 0.9300 .
C15 C16 1.368(3) .
C15 N15 1.446(3) .
N15 O152 1.221(3) .
N15 O151 1.223(3) .
C16 H16 0.9300 .

loop_
_geom_hbond_atom_site_label_D
_geom_hbond_atom_site_label_H
_geom_hbond_atom_site_label_A
_geom_hbond_distance_DH
_geom_hbond_distance_HA
_geom_hbond_distance_DA
_geom_hbond_angle_DHA
_geom_hbond_site_symmetry_A
N12 H12A N1 0.86 2.47 3.293(3) 161.6 3_866
N12 H12B S1 0.86 2.66 3.4901(19) 163.8 4_676
